data_7156219
loop_
_publ_author_name
'Smith, Martin J.'
'Blake, Iain M.'
'Clegg, William'
'Anderson, Harry L.'

_publ_section_title
;
 Push-pull quinoidal porphyrins.
;
_journal_issue 19
_journal_name_full 'Organic &amp; biomolecular chemistry'
_journal_page_first 3648
_journal_page_last 3654
_journal_paper_doi 10.1039/c8ob00491a
_journal_volume 16
_journal_year 2018
_chemical_formula_moiety 'C54 H54 N6 Ni S2,C2 H4 Cl2,H2 O'
_chemical_formula_sum 'C56 H60 Cl2 N6 Ni O S2'
_chemical_formula_weight 1026.83
_space_group_crystal_system monoclinic
_space_group_IT_number 15
_space_group_name_Hall '-C 2yc'
_space_group_name_H-M_alt 'C 1 2/c 1'
_symmetry_space_group_name_Hall '-C 2yc'
_symmetry_space_group_name_H-M 'C 1 2/c 1'
_atom_sites_solution_hydrogens geom
_atom_sites_solution_primary direct
_atom_sites_solution_secondary difmap
_audit_creation_method SHELXL-2018/1
_audit_update_record
;
2018-02-05 deposited with the CCDC.
2018-04-24 downloaded from the CCDC.
;
_cell_angle_alpha 90
_cell_angle_beta 93.847(2)
_cell_angle_gamma 90
_cell_formula_units_Z 8
_cell_length_a 39.247(4)
_cell_length_b 12.6465(11)
_cell_length_c 21.5421(19)
_cell_measurement_reflns_used 13074
_cell_measurement_temperature 150(2)
_cell_measurement_theta_max 28.71
_cell_measurement_theta_min 2.17
_cell_volume 10668.1(17)
_computing_cell_refinement 'Bruker SAINT'
_computing_data_collection 'Bruker SMART'
_computing_data_reduction 'Bruker SAINT'
_computing_molecular_graphics 'Bruker SHELXTL'
_computing_publication_material 'SHELXL and local programs'
_computing_structure_refinement 'SHELXL-2018/1 (Sheldrick, 2018)'
_computing_structure_solution 'Bruker SHELXTL'
_diffrn_ambient_temperature 150(2)
_diffrn_measured_fraction_theta_full 0.998
_diffrn_measured_fraction_theta_max 0.913
_diffrn_measurement_device_type 'Bruker SMART 1K CCD diffractometer'
_diffrn_measurement_method 'thick-slice \w scans'
_diffrn_radiation_type synchrotron
_diffrn_radiation_wavelength 0.6893
_diffrn_reflns_av_R_equivalents 0.0363
_diffrn_reflns_av_unetI/netI 0.0448
_diffrn_reflns_Laue_measured_fraction_full 0.998
_diffrn_reflns_Laue_measured_fraction_max 0.913
_diffrn_reflns_limit_h_max 55
_diffrn_reflns_limit_h_min -50
_diffrn_reflns_limit_k_max 16
_diffrn_reflns_limit_k_min -17
_diffrn_reflns_limit_l_max 16
_diffrn_reflns_limit_l_min -29
_diffrn_reflns_number 36156
_diffrn_reflns_point_group_measured_fraction_full 0.998
_diffrn_reflns_point_group_measured_fraction_max 0.913
_diffrn_reflns_theta_full 24.430
_diffrn_reflns_theta_max 29.225
_diffrn_reflns_theta_min 1.897
_diffrn_source 'Daresbury SRS station 9.8'
_exptl_absorpt_coefficient_mu 0.542
_exptl_absorpt_correction_T_max 0.928
_exptl_absorpt_correction_T_min 0.852
_exptl_absorpt_correction_type multi-scan
_exptl_absorpt_process_details 'SADABS 2014/5'
_exptl_crystal_colour black
_exptl_crystal_density_diffrn 1.279
_exptl_crystal_density_method 'not measured'
_exptl_crystal_description plate
_exptl_crystal_F_000 4320
_exptl_crystal_recrystallization_method 'Re-crystallisation from solvent: 1,2-dichloroethane and methanol'
_exptl_crystal_size_max 0.200
_exptl_crystal_size_mid 0.200
_exptl_crystal_size_min 0.030
_refine_diff_density_max 0.894
_refine_diff_density_min -0.551
_refine_diff_density_rms 0.100
_refine_ls_extinction_method none
_refine_ls_goodness_of_fit_ref 1.066
_refine_ls_hydrogen_treatment constr
_refine_ls_matrix_type full
_refine_ls_number_parameters 763
_refine_ls_number_reflns 14512
_refine_ls_number_restraints 1672
_refine_ls_restrained_S_all 1.095
_refine_ls_R_factor_all 0.1045
_refine_ls_R_factor_gt 0.0701
_refine_ls_shift/su_max 0.003
_refine_ls_shift/su_mean 0.000
_refine_ls_structure_factor_coef Fsqd
_refine_ls_weighting_details 'w=1/[\s^2^(Fo^2^)+(0.0890P)^2^+22.6250P] where P=(Fo^2^+2Fc^2^)/3'
_refine_ls_weighting_scheme calc
_refine_ls_wR_factor_gt 0.1767
_refine_ls_wR_factor_ref 0.2007
_reflns_Friedel_coverage 0.000
_reflns_number_gt 10061
_reflns_number_total 14512
_reflns_threshold_expression 'I > 2\s(I)'
_cod_data_source_file c8ob00491a2.cif
_cod_data_source_block oxdp21_Ni8a
_cod_depositor_comments 'Adding full bibliography for 7156219--7156223.cif.'
_cod_database_code 7156219
_shelx_shelxl_version_number 2018/1
_shelx_space_group_comment
;
The symmetry employed for this shelxl refinement is uniquely defined
by the following loop, which should always be used as a source of
symmetry information in preference to the above space-group names.
They are only intended as comments.
;
_shelx_estimated_absorpt_t_min 0.899
_shelx_estimated_absorpt_t_max 0.984

loop_
_space_group_symop_operation_xyz
'x, y, z'
'-x, y, -z+1/2'
'x+1/2, y+1/2, z'
'-x+1/2, y+1/2, -z+1/2'
'-x, -y, -z'
'x, -y, z-1/2'
'-x+1/2, -y+1/2, -z'
'x+1/2, -y+1/2, z-1/2'

loop_
_atom_site_label
_atom_site_type_symbol
_atom_site_fract_x
_atom_site_fract_y
_atom_site_fract_z
_atom_site_U_iso_or_equiv
_atom_site_adp_type
_atom_site_occupancy
_atom_site_site_symmetry_order
_atom_site_calc_flag
_atom_site_refinement_flags_posn
_atom_site_refinement_flags_adp
_atom_site_refinement_flags_occupancy
_atom_site_disorder_assembly
_atom_site_disorder_group
Ni Ni 0.62376(2) 0.41905(3) 0.65823(2) 0.03138(11) Uani 1 1 d . . . . .
N1 N 0.63945(6) 0.48496(18) 0.73348(11) 0.0344(5) Uani 1 1 d . U . . .
N2 N 0.59413(6) 0.33323(19) 0.70176(11) 0.0367(5) Uani 1 1 d . U . . .
N3 N 0.60688(6) 0.35827(17) 0.58273(11) 0.0339(5) Uani 1 1 d . U . . .
N4 N 0.65223(6) 0.50722(18) 0.61387(11) 0.0347(5) Uani 1 1 d . U . . .
N5 N 0.66613(12) 0.1683(3) 0.4249(2) 0.0838(12) Uani 1 1 d . U . . .
N6 N 0.74188(13) 0.3984(5) 0.4757(3) 0.1044(16) Uani 1 1 d . U . . .
C1 C 0.65035(8) 0.5905(2) 0.73989(16) 0.0389(6) Uani 1 1 d . U . . .
C2 C 0.65462(9) 0.6144(3) 0.80499(17) 0.0497(8) Uani 1 1 d . U . . .
H2 H 0.660385 0.681311 0.822747 0.060 Uiso 1 1 calc R U . . .
C3 C 0.64893(9) 0.5240(3) 0.83668(16) 0.0506(8) Uani 1 1 d . U . . .
H3 H 0.650909 0.514916 0.880547 0.061 Uiso 1 1 calc R U . . .
C4 C 0.63931(8) 0.4447(3) 0.79089(14) 0.0406(6) Uani 1 1 d . U . . .
C5 C 0.62704(9) 0.3382(3) 0.80182(14) 0.0435(7) Uani 1 1 d . U . . .
C6 C 0.59789(9) 0.3048(3) 0.76206(14) 0.0452(7) Uani 1 1 d . U . . .
C7 C 0.56845(11) 0.2492(3) 0.77995(17) 0.0631(11) Uani 1 1 d . U . . .
H7 H 0.565005 0.220911 0.819887 0.076 Uiso 1 1 calc R U . . .
C8 C 0.54643(11) 0.2448(3) 0.72902(18) 0.0597(10) Uani 1 1 d . U . . .
H8 H 0.524214 0.214650 0.727037 0.072 Uiso 1 1 calc R U . . .
C9 C 0.56243(8) 0.2934(2) 0.67872(15) 0.0430(7) Uani 1 1 d . U . . .
C10 C 0.55219(8) 0.2903(2) 0.61601(15) 0.0391(6) Uani 1 1 d . U . . .
C11 C 0.57457(8) 0.3167(2) 0.56997(14) 0.0374(6) Uani 1 1 d . U . . .
C12 C 0.57086(9) 0.2875(2) 0.50618(15) 0.0460(7) Uani 1 1 d . U . . .
H12 H 0.550822 0.259986 0.484831 0.055 Uiso 1 1 calc R U . . .
C13 C 0.60132(10) 0.3060(3) 0.48120(15) 0.0498(8) Uani 1 1 d . U . . .
H13 H 0.606754 0.292264 0.439649 0.060 Uiso 1 1 calc R U . . .
C14 C 0.62328(8) 0.3499(2) 0.52940(14) 0.0408(6) Uani 1 1 d . U . . .
C15 C 0.65777(9) 0.3888(3) 0.52453(14) 0.0425(7) Uani 1 1 d . U . . .
C16 C 0.66657(8) 0.4840(2) 0.55956(14) 0.0409(6) Uani 1 1 d . U . . .
C17 C 0.68668(10) 0.5692(3) 0.54137(17) 0.0507(8) Uani 1 1 d . U . . .
H17 H 0.699555 0.572261 0.505614 0.061 Uiso 1 1 calc R U . . .
C18 C 0.68411(9) 0.6467(3) 0.58505(17) 0.0495(8) Uani 1 1 d . U . . .
H18 H 0.694393 0.714643 0.584660 0.059 Uiso 1 1 calc R U . . .
C19 C 0.66323(8) 0.6069(2) 0.63116(15) 0.0387(6) Uani 1 1 d . U . . .
C20 C 0.66010(7) 0.6503(2) 0.69051(15) 0.0385(6) Uani 1 1 d . U . . .
C21 C 0.64269(11) 0.2727(3) 0.84576(16) 0.0574(9) Uani 1 1 d D U . . .
S1 S 0.68079(15) 0.2936(4) 0.8854(3) 0.0678(11) Uani 0.523(10) 1 d D U P A 1
S2 S 0.6238(2) 0.1456(4) 0.8582(3) 0.0796(15) Uani 0.523(10) 1 d D U P A 1
C22 C 0.6789(4) 0.1800(8) 0.9375(5) 0.083(2) Uani 0.523(10) 1 d D U P A 1
H22A H 0.701977 0.161717 0.955816 0.099 Uiso 0.523(10) 1 calc R U P A 1
H22B H 0.663886 0.194982 0.971549 0.099 Uiso 0.523(10) 1 calc R U P A 1
C23 C 0.6645(3) 0.0917(7) 0.8965(6) 0.088(2) Uani 0.523(10) 1 d D U P A 1
H23A H 0.659914 0.028389 0.921709 0.105 Uiso 0.523(10) 1 calc R U P A 1
H23B H 0.680662 0.072137 0.865056 0.105 Uiso 0.523(10) 1 calc R U P A 1
S1' S 0.67662(19) 0.3241(5) 0.8966(3) 0.0790(14) Uani 0.477(10) 1 d D U P A 2
S2' S 0.63707(15) 0.1399(4) 0.8520(3) 0.0652(11) Uani 0.477(10) 1 d D U P A 2
C22' C 0.6929(3) 0.1955(9) 0.9235(6) 0.082(2) Uani 0.477(10) 1 d D U P A 2
H22C H 0.709771 0.168419 0.895191 0.098 Uiso 0.477(10) 1 calc R U P A 2
H22D H 0.704203 0.201672 0.965816 0.098 Uiso 0.477(10) 1 calc R U P A 2
C23' C 0.6630(3) 0.1225(10) 0.9238(6) 0.086(2) Uani 0.477(10) 1 d D U P A 2
H23C H 0.649428 0.138588 0.959754 0.103 Uiso 0.477(10) 1 calc R U P A 2
H23D H 0.670996 0.048353 0.927587 0.103 Uiso 0.477(10) 1 calc R U P A 2
C24 C 0.51830(8) 0.2444(2) 0.59502(15) 0.0407(7) Uani 1 1 d . U . . .
C25 C 0.50994(8) 0.1409(2) 0.61013(14) 0.0384(6) Uani 1 1 d . U . . .
H25 H 0.525935 0.099313 0.634521 0.046 Uiso 1 1 calc R U . . .
C26 C 0.47842(8) 0.0974(2) 0.58998(14) 0.0366(6) Uani 1 1 d . U . . .
C27 C 0.45558(8) 0.1606(2) 0.55394(14) 0.0376(6) Uani 1 1 d . U . . .
H27 H 0.433947 0.132149 0.540371 0.045 Uiso 1 1 calc R U . . .
C28 C 0.46340(8) 0.2643(2) 0.53706(16) 0.0420(7) Uani 1 1 d . U . . .
C29 C 0.49489(8) 0.3050(2) 0.55878(17) 0.0446(7) Uani 1 1 d . U . . .
H29 H 0.500581 0.375736 0.548730 0.054 Uiso 1 1 calc R U . . .
C30 C 0.47029(9) -0.0168(2) 0.60801(14) 0.0405(7) Uani 1 1 d . U . . .
C31 C 0.47187(15) -0.0255(3) 0.67900(18) 0.0772(14) Uani 1 1 d . U . . .
H31A H 0.455115 0.022726 0.695430 0.116 Uiso 1 1 calc R U . . .
H31B H 0.466684 -0.098218 0.690903 0.116 Uiso 1 1 calc R U . . .
H31C H 0.494814 -0.006471 0.696130 0.116 Uiso 1 1 calc R U . . .
C32 C 0.43466(10) -0.0521(3) 0.5825(2) 0.0598(10) Uani 1 1 d . U . . .
H32A H 0.433118 -0.047166 0.537006 0.090 Uiso 1 1 calc R U . . .
H32B H 0.430745 -0.125438 0.594929 0.090 Uiso 1 1 calc R U . . .
H32C H 0.417360 -0.006312 0.599292 0.090 Uiso 1 1 calc R U . . .
C33 C 0.49633(10) -0.0917(3) 0.5815(2) 0.0566(9) Uani 1 1 d . U . . .
H33A H 0.495079 -0.085458 0.536013 0.085 Uiso 1 1 calc R U . . .
H33B H 0.519350 -0.072892 0.598292 0.085 Uiso 1 1 calc R U . . .
H33C H 0.491220 -0.164638 0.593065 0.085 Uiso 1 1 calc R U . . .
C34 C 0.43781(9) 0.3319(3) 0.49781(19) 0.0543(9) Uani 1 1 d D U . . .
C35 C 0.4232(5) 0.4142(12) 0.5434(5) 0.093(5) Uani 0.56(2) 1 d D U P B 1
H35A H 0.441907 0.456467 0.562851 0.140 Uiso 0.56(2) 1 calc R U P B 1
H35B H 0.406941 0.460896 0.520208 0.140 Uiso 0.56(2) 1 calc R U P B 1
H35C H 0.411470 0.376878 0.575700 0.140 Uiso 0.56(2) 1 calc R U P B 1
C36 C 0.4098(4) 0.2655(9) 0.4670(10) 0.099(5) Uani 0.56(2) 1 d D U P B 1
H36A H 0.398140 0.226873 0.498792 0.149 Uiso 0.56(2) 1 calc R U P B 1
H36B H 0.393466 0.311221 0.443497 0.149 Uiso 0.56(2) 1 calc R U P B 1
H36C H 0.419658 0.215056 0.438648 0.149 Uiso 0.56(2) 1 calc R U P B 1
C37 C 0.4566(3) 0.3931(12) 0.4505(6) 0.069(3) Uani 0.56(2) 1 d D U P B 1
H37A H 0.474701 0.435591 0.471981 0.104 Uiso 0.56(2) 1 calc R U P B 1
H37B H 0.466822 0.343661 0.422017 0.104 Uiso 0.56(2) 1 calc R U P B 1
H37C H 0.440630 0.439825 0.426866 0.104 Uiso 0.56(2) 1 calc R U P B 1
C35' C 0.4070(4) 0.3584(18) 0.5331(8) 0.091(5) Uani 0.44(2) 1 d D U P B 2
H35D H 0.397997 0.293608 0.550914 0.136 Uiso 0.44(2) 1 calc R U P B 2
H35E H 0.413558 0.408233 0.566618 0.136 Uiso 0.44(2) 1 calc R U P B 2
H35F H 0.389361 0.390474 0.504708 0.136 Uiso 0.44(2) 1 calc R U P B 2
C36' C 0.4248(6) 0.2675(10) 0.4373(7) 0.082(5) Uani 0.44(2) 1 d D U P B 2
H36D H 0.444325 0.249090 0.413312 0.124 Uiso 0.44(2) 1 calc R U P B 2
H36E H 0.413357 0.202641 0.449607 0.124 Uiso 0.44(2) 1 calc R U P B 2
H36F H 0.408712 0.311001 0.411612 0.124 Uiso 0.44(2) 1 calc R U P B 2
C37' C 0.4524(4) 0.4315(10) 0.4695(9) 0.067(4) Uani 0.44(2) 1 d D U P B 2
H37D H 0.472361 0.412777 0.446773 0.100 Uiso 0.44(2) 1 calc R U P B 2
H37E H 0.434994 0.463961 0.440765 0.100 Uiso 0.44(2) 1 calc R U P B 2
H37F H 0.459192 0.481721 0.502675 0.100 Uiso 0.44(2) 1 calc R U P B 2
C38 C 0.68007(10) 0.3400(3) 0.48619(16) 0.0543(8) Uani 1 1 d . U . . .
C39 C 0.67169(12) 0.2446(3) 0.45225(18) 0.0624(10) Uani 1 1 d . U . . .
C40 C 0.71424(12) 0.3756(4) 0.4811(2) 0.0675(11) Uani 1 1 d . U . . .
C41 C 0.67225(8) 0.7610(2) 0.70122(17) 0.0447(7) Uani 1 1 d . U . . .
C42 C 0.65491(9) 0.8435(2) 0.67027(18) 0.0500(8) Uani 1 1 d . U . . .
H42 H 0.635366 0.828674 0.643235 0.060 Uiso 1 1 calc R U . . .
C43 C 0.66595(9) 0.9479(3) 0.6786(2) 0.0567(10) Uani 1 1 d . U . . .
C44 C 0.69474(9) 0.9662(3) 0.7176(2) 0.0597(10) Uani 1 1 d . U . . .
H44 H 0.702393 1.036991 0.723532 0.072 Uiso 1 1 calc R U . . .
C45 C 0.71307(9) 0.8855(3) 0.7488(2) 0.0528(9) Uani 1 1 d . U . . .
C46 C 0.70114(8) 0.7823(2) 0.74054(18) 0.0476(8) Uani 1 1 d . U . . .
H46 H 0.712796 0.725861 0.761925 0.057 Uiso 1 1 calc R U . . .
C47 C 0.64599(10) 1.0374(3) 0.6433(2) 0.0746(13) Uani 1 1 d D U . . .
C48 C 0.6089(5) 1.033(3) 0.6650(18) 0.094(7) Uani 0.47(11) 1 d D U P C 1
H48A H 0.598842 0.963684 0.654188 0.142 Uiso 0.47(11) 1 calc R U P C 1
H48B H 0.609519 1.042742 0.710157 0.142 Uiso 0.47(11) 1 calc R U P C 1
H48C H 0.595172 1.088683 0.644284 0.142 Uiso 0.47(11) 1 calc R U P C 1
C49 C 0.6446(9) 1.022(3) 0.5726(7) 0.085(6) Uani 0.47(11) 1 d D U P C 1
H49A H 0.635168 0.952399 0.561876 0.127 Uiso 0.47(11) 1 calc R U P C 1
H49B H 0.630010 1.077031 0.552441 0.127 Uiso 0.47(11) 1 calc R U P C 1
H49C H 0.667676 1.027962 0.558159 0.127 Uiso 0.47(11) 1 calc R U P C 1
C50 C 0.6607(6) 1.1463(10) 0.6611(16) 0.081(6) Uani 0.47(11) 1 d D U P C 1
H50A H 0.661393 1.154719 0.706427 0.122 Uiso 0.47(11) 1 calc R U P C 1
H50B H 0.683803 1.152379 0.647057 0.122 Uiso 0.47(11) 1 calc R U P C 1
H50C H 0.646138 1.201448 0.641339 0.122 Uiso 0.47(11) 1 calc R U P C 1
C48' C 0.6093(4) 1.046(3) 0.6638(17) 0.101(7) Uani 0.53(11) 1 d D U P C 2
H48D H 0.609967 1.063867 0.708150 0.151 Uiso 0.53(11) 1 calc R U P C 2
H48E H 0.597057 1.101348 0.639610 0.151 Uiso 0.53(11) 1 calc R U P C 2
H48F H 0.597573 0.978224 0.656801 0.151 Uiso 0.53(11) 1 calc R U P C 2
C49' C 0.6463(10) 1.009(4) 0.5737(7) 0.109(8) Uani 0.53(11) 1 d D U P C 2
H49D H 0.669991 1.004343 0.562052 0.164 Uiso 0.53(11) 1 calc R U P C 2
H49E H 0.634861 0.941221 0.565978 0.164 Uiso 0.53(11) 1 calc R U P C 2
H49F H 0.634345 1.064345 0.548786 0.164 Uiso 0.53(11) 1 calc R U P C 2
C50' C 0.6642(8) 1.1450(12) 0.653(2) 0.108(8) Uani 0.53(11) 1 d D U P C 2
H50D H 0.687550 1.139778 0.640093 0.162 Uiso 0.53(11) 1 calc R U P C 2
H50E H 0.651711 1.199285 0.628335 0.162 Uiso 0.53(11) 1 calc R U P C 2
H50F H 0.664760 1.164301 0.697268 0.162 Uiso 0.53(11) 1 calc R U P C 2
C51 C 0.74557(10) 0.9079(3) 0.7903(2) 0.0655(11) Uani 1 1 d D U . . .
C52 C 0.7705(2) 0.9600(11) 0.7509(5) 0.090(4) Uani 0.482(9) 1 d D U P D 1
H52A H 0.759242 1.018243 0.727595 0.135 Uiso 0.482(9) 1 calc R U P D 1
H52B H 0.789710 0.987627 0.777452 0.135 Uiso 0.482(9) 1 calc R U P D 1
H52C H 0.778931 0.908260 0.721692 0.135 Uiso 0.482(9) 1 calc R U P D 1
C53 C 0.7353(2) 0.9954(7) 0.8405(5) 0.073(3) Uani 0.482(9) 1 d D U P D 1
H53A H 0.718883 0.964840 0.867689 0.110 Uiso 0.482(9) 1 calc R U P D 1
H53B H 0.755838 1.017668 0.865537 0.110 Uiso 0.482(9) 1 calc R U P D 1
H53C H 0.725061 1.056708 0.818605 0.110 Uiso 0.482(9) 1 calc R U P D 1
C54 C 0.7579(3) 0.8162(8) 0.8298(7) 0.095(5) Uani 0.482(9) 1 d D U P D 1
H54A H 0.739183 0.789456 0.853214 0.143 Uiso 0.482(9) 1 calc R U P D 1
H54B H 0.765962 0.759940 0.803111 0.143 Uiso 0.482(9) 1 calc R U P D 1
H54C H 0.776742 0.839306 0.858871 0.143 Uiso 0.482(9) 1 calc R U P D 1
C52' C 0.7574(3) 1.0198(7) 0.7912(6) 0.104(5) Uani 0.518(9) 1 d D U P D 2
H52D H 0.757691 1.046044 0.748397 0.156 Uiso 0.518(9) 1 calc R U P D 2
H52E H 0.741891 1.063159 0.814237 0.156 Uiso 0.518(9) 1 calc R U P D 2
H52F H 0.780511 1.023812 0.811418 0.156 Uiso 0.518(9) 1 calc R U P D 2
C53' C 0.7443(3) 0.8603(10) 0.8534(4) 0.085(3) Uani 0.518(9) 1 d D U P D 2
H53D H 0.736298 0.787034 0.849534 0.127 Uiso 0.518(9) 1 calc R U P D 2
H53E H 0.767119 0.861678 0.874738 0.127 Uiso 0.518(9) 1 calc R U P D 2
H53F H 0.728499 0.901025 0.877557 0.127 Uiso 0.518(9) 1 calc R U P D 2
C54' C 0.77639(18) 0.8435(9) 0.7607(5) 0.086(3) Uani 0.518(9) 1 d D U P D 2
H54D H 0.770658 0.768078 0.758394 0.129 Uiso 0.518(9) 1 calc R U P D 2
H54E H 0.779605 0.870291 0.718822 0.129 Uiso 0.518(9) 1 calc R U P D 2
H54F H 0.797510 0.853142 0.787027 0.129 Uiso 0.518(9) 1 calc R U P D 2
C55 C 0.5593(3) 0.4251(11) 0.2923(6) 0.256(5) Uani 1 1 d D U . . .
H55A H 0.559178 0.503380 0.291582 0.307 Uiso 0.654(5) 1 calc R U P E 1
H55B H 0.581886 0.402936 0.311151 0.307 Uiso 0.654(5) 1 calc R U P E 1
H55C H 0.581719 0.460819 0.298636 0.307 Uiso 0.346(5) 1 calc R U P E 2
H55D H 0.560658 0.360885 0.318658 0.307 Uiso 0.346(5) 1 calc R U P E 2
C56 C 0.5566(3) 0.3876(7) 0.2267(6) 0.254(5) Uani 1 1 d D U . . .
H56A H 0.571497 0.430121 0.200908 0.305 Uiso 0.654(5) 1 calc R U P E 1
H56B H 0.532800 0.392864 0.208762 0.305 Uiso 0.654(5) 1 calc R U P E 1
H56C H 0.579939 0.378412 0.212519 0.305 Uiso 0.346(5) 1 calc R U P E 2
H56D H 0.545061 0.442678 0.200256 0.305 Uiso 0.346(5) 1 calc R U P E 2
Cl1 Cl 0.52824(14) 0.3839(5) 0.3424(2) 0.200(2) Uani 0.654(5) 1 d D U P E 1
Cl2 Cl 0.57053(15) 0.2510(4) 0.2300(4) 0.235(3) Uani 0.654(5) 1 d D U P E 1
Cl1' Cl 0.5300(3) 0.5073(10) 0.3239(7) 0.249(5) Uani 0.346(5) 1 d D U P E 2
Cl2' Cl 0.5345(4) 0.2694(10) 0.2160(8) 0.288(6) Uani 0.346(5) 1 d D U P E 2
O1 O 0.7367(4) 0.8947(14) 0.5326(10) 0.179(5) Uani 0.452(13) 1 d . U P F 1
O1' O 0.7369(3) 0.8883(12) 0.5857(8) 0.172(5) Uani 0.548(13) 1 d . U P F 2

loop_
_atom_site_aniso_label
_atom_site_aniso_U_11
_atom_site_aniso_U_22
_atom_site_aniso_U_33
_atom_site_aniso_U_23
_atom_site_aniso_U_13
_atom_site_aniso_U_12
Ni 0.03581(19) 0.02429(16) 0.03294(18) 0.00049(13) -0.00584(13) 0.00047(13)
N1 0.0353(12) 0.0275(11) 0.0396(12) -0.0032(9) -0.0038(10) -0.0023(9)
N2 0.0440(13) 0.0327(12) 0.0327(11) -0.0043(9) -0.0030(10) -0.0070(10)
N3 0.0424(12) 0.0257(10) 0.0323(11) 0.0015(9) -0.0067(9) 0.0032(9)
N4 0.0347(12) 0.0314(11) 0.0367(12) 0.0072(9) -0.0084(9) 0.0031(9)
N5 0.112(3) 0.072(2) 0.069(2) -0.018(2) 0.020(2) 0.011(2)
N6 0.079(3) 0.133(4) 0.103(4) -0.017(3) 0.024(3) -0.001(3)
C1 0.0363(14) 0.0274(12) 0.0518(16) -0.0067(12) -0.0065(12) -0.0016(11)
C2 0.0525(19) 0.0440(17) 0.0523(18) -0.0178(14) 0.0006(15) -0.0129(14)
C3 0.059(2) 0.0502(19) 0.0419(17) -0.0124(14) -0.0019(15) -0.0164(16)
C4 0.0444(16) 0.0409(15) 0.0356(14) -0.0057(12) -0.0025(12) -0.0082(12)
C5 0.0582(19) 0.0418(16) 0.0303(14) -0.0039(12) 0.0014(13) -0.0140(14)
C6 0.0611(19) 0.0401(16) 0.0340(14) -0.0048(12) 0.0009(13) -0.0168(14)
C7 0.084(3) 0.067(2) 0.0380(17) -0.0072(16) 0.0074(17) -0.041(2)
C8 0.065(2) 0.064(2) 0.0500(19) -0.0117(17) 0.0079(17) -0.0321(19)
C9 0.0469(17) 0.0370(15) 0.0446(16) -0.0078(13) -0.0020(13) -0.0083(13)
C10 0.0429(15) 0.0262(12) 0.0467(16) -0.0042(11) -0.0078(12) -0.0016(11)
C11 0.0462(15) 0.0254(12) 0.0387(14) -0.0006(11) -0.0120(12) 0.0022(11)
C12 0.0600(19) 0.0354(15) 0.0401(15) -0.0012(12) -0.0146(14) -0.0017(13)
C13 0.070(2) 0.0460(18) 0.0319(15) -0.0017(13) -0.0085(14) -0.0017(16)
C14 0.0520(17) 0.0313(13) 0.0379(14) 0.0046(11) -0.0072(12) 0.0032(12)
C15 0.0535(17) 0.0414(15) 0.0315(14) 0.0085(12) -0.0040(12) 0.0068(13)
C16 0.0437(16) 0.0406(15) 0.0370(14) 0.0114(12) -0.0068(12) 0.0032(12)
C17 0.057(2) 0.0474(18) 0.0471(18) 0.0133(14) -0.0004(15) -0.0030(15)
C18 0.0491(18) 0.0403(16) 0.0572(19) 0.0181(14) -0.0094(15) -0.0060(13)
C19 0.0370(14) 0.0286(13) 0.0481(16) 0.0086(11) -0.0142(12) 0.0000(10)
C20 0.0313(13) 0.0272(12) 0.0547(17) 0.0021(12) -0.0133(12) -0.0001(10)
C21 0.086(2) 0.0523(18) 0.0331(15) 0.0018(13) -0.0041(16) -0.0130(17)
S1 0.090(2) 0.059(2) 0.0515(18) 0.0124(15) -0.0168(14) -0.0106(17)
S2 0.136(4) 0.0551(19) 0.0454(14) 0.0125(13) -0.011(2) -0.037(2)
C22 0.123(5) 0.066(4) 0.055(4) 0.027(3) -0.023(4) -0.020(4)
C23 0.137(5) 0.062(4) 0.060(4) 0.015(3) -0.021(4) -0.016(4)
S1' 0.111(3) 0.062(3) 0.058(2) 0.0062(17) -0.039(2) 0.000(2)
S2' 0.085(3) 0.0490(14) 0.060(2) 0.0079(12) -0.0089(19) 0.0012(17)
C22' 0.115(5) 0.071(4) 0.055(4) 0.013(3) -0.027(4) -0.007(4)
C23' 0.130(5) 0.067(4) 0.058(4) 0.020(4) -0.011(4) -0.003(4)
C24 0.0434(15) 0.0280(13) 0.0491(17) -0.0052(12) -0.0087(13) -0.0015(11)
C25 0.0437(15) 0.0292(13) 0.0408(15) -0.0024(11) -0.0094(12) 0.0023(11)
C26 0.0469(15) 0.0258(12) 0.0361(14) -0.0044(10) -0.0055(12) -0.0020(11)
C27 0.0411(15) 0.0300(13) 0.0404(15) -0.0039(11) -0.0078(12) -0.0013(11)
C28 0.0453(16) 0.0275(13) 0.0516(18) -0.0026(12) -0.0098(13) 0.0039(11)
C29 0.0464(16) 0.0250(13) 0.061(2) -0.0009(13) -0.0093(14) -0.0004(11)
C30 0.0569(18) 0.0266(13) 0.0366(14) -0.0018(11) -0.0075(13) -0.0046(12)
C31 0.138(4) 0.050(2) 0.0420(19) 0.0023(16) -0.004(2) -0.028(3)
C32 0.060(2) 0.0310(15) 0.086(3) -0.0022(17) -0.012(2) -0.0108(14)
C33 0.066(2) 0.0279(15) 0.074(2) -0.0006(15) -0.0063(19) 0.0025(14)
C34 0.0508(18) 0.0344(15) 0.075(2) 0.0077(15) -0.0167(16) 0.0077(13)
C35 0.110(10) 0.076(7) 0.092(6) 0.013(5) 0.000(6) 0.058(7)
C36 0.084(8) 0.067(5) 0.136(12) 0.042(6) -0.073(8) -0.018(5)
C37 0.073(5) 0.058(6) 0.074(6) 0.026(5) -0.020(4) 0.012(5)
C35' 0.063(7) 0.095(12) 0.114(10) 0.032(9) 0.002(6) 0.040(7)
C36' 0.103(12) 0.051(5) 0.085(8) 0.019(5) -0.056(7) -0.011(6)
C37' 0.058(6) 0.034(5) 0.106(11) 0.024(6) -0.018(6) 0.008(4)
C38 0.065(2) 0.060(2) 0.0386(17) 0.0074(15) 0.0055(15) 0.0059(17)
C39 0.086(3) 0.057(2) 0.046(2) 0.0022(16) 0.0157(19) 0.013(2)
C40 0.067(2) 0.084(3) 0.053(2) -0.003(2) 0.0116(19) 0.013(2)
C41 0.0397(15) 0.0275(13) 0.064(2) 0.0011(13) -0.0169(14) -0.0045(11)
C42 0.0438(16) 0.0300(14) 0.072(2) 0.0028(14) -0.0229(16) -0.0022(12)
C43 0.0523(19) 0.0286(14) 0.086(3) 0.0036(16) -0.0228(18) 0.0001(13)
C44 0.055(2) 0.0291(15) 0.091(3) 0.0036(16) -0.0239(19) -0.0089(14)
C45 0.0415(17) 0.0371(15) 0.077(2) 0.0021(16) -0.0203(16) -0.0068(13)
C46 0.0411(16) 0.0292(14) 0.069(2) 0.0053(14) -0.0194(15) -0.0051(12)
C47 0.072(2) 0.0295(16) 0.116(3) 0.0088(19) -0.041(2) 0.0034(16)
C48 0.070(7) 0.049(10) 0.160(17) 0.016(11) -0.026(10) 0.032(7)
C49 0.103(14) 0.036(7) 0.109(6) 0.022(6) -0.043(8) 0.009(7)
C50 0.075(10) 0.030(6) 0.130(14) 0.018(7) -0.049(9) 0.009(6)
C48' 0.064(6) 0.044(9) 0.186(19) -0.015(11) -0.043(8) 0.007(6)
C49' 0.157(19) 0.060(14) 0.103(6) 0.030(7) -0.053(9) 0.016(10)
C50' 0.124(14) 0.026(6) 0.168(19) 0.012(8) -0.035(14) -0.012(7)
C51 0.054(2) 0.055(2) 0.083(3) 0.0029(18) -0.0303(19) -0.0182(16)
C52 0.046(5) 0.108(9) 0.114(8) -0.014(6) -0.012(5) -0.025(5)
C53 0.061(5) 0.058(5) 0.097(7) -0.001(4) -0.023(4) -0.007(4)
C54 0.080(8) 0.059(6) 0.136(11) -0.003(6) -0.070(7) 0.005(5)
C52' 0.089(7) 0.071(5) 0.143(11) 0.018(6) -0.063(8) -0.041(5)
C53' 0.079(7) 0.102(9) 0.070(5) 0.010(5) -0.026(4) -0.036(6)
C54' 0.039(4) 0.120(8) 0.094(7) -0.003(6) -0.024(4) -0.012(4)
C55 0.221(8) 0.271(9) 0.278(10) 0.001(9) 0.036(9) -0.075(8)
C56 0.218(8) 0.255(9) 0.291(10) 0.000(9) 0.024(9) -0.078(8)
Cl1 0.206(4) 0.254(6) 0.142(3) 0.040(3) 0.031(3) -0.047(4)
Cl2 0.180(4) 0.166(4) 0.370(8) 0.008(4) 0.092(5) -0.064(4)
Cl1' 0.276(10) 0.193(9) 0.281(10) -0.023(8) 0.036(9) -0.051(8)
Cl2' 0.256(11) 0.265(11) 0.350(12) 0.018(10) 0.063(11) -0.061(9)
O1 0.174(8) 0.195(9) 0.164(11) 0.005(11) -0.010(10) -0.100(8)
O1' 0.149(7) 0.199(9) 0.168(11) 0.048(10) 0.015(9) -0.061(7)

loop_
_atom_type_symbol
_atom_type_description
_atom_type_scat_dispersion_real
_atom_type_scat_dispersion_imag
_atom_type_scat_source
C C 0.0030 0.0010 'International Tables Vol C Tables 4.2.6.8 and 6.1.1.4'
H H 0.0000 0.0000 'International Tables Vol C Tables 4.2.6.8 and 6.1.1.4'
N N 0.0060 0.0030 'International Tables Vol C Tables 4.2.6.8 and 6.1.1.4'
S S 0.1180 0.1170 'International Tables Vol C Tables 4.2.6.8 and 6.1.1.4'
Ni Ni 0.3580 1.0640 'International Tables Vol C Tables 4.2.6.8 and 6.1.1.4'
Cl Cl 0.1420 0.1510 'International Tables Vol C Tables 4.2.6.8 and 6.1.1.4'
O O 0.0110 0.0060 'International Tables Vol C Tables 4.2.6.8 and 6.1.1.4'

loop_
_geom_angle_atom_site_label_1
_geom_angle_atom_site_label_2
_geom_angle_atom_site_label_3
_geom_angle
N1 Ni N2 90.20(10)
N1 Ni N3 177.59(10)
N1 Ni N4 90.22(11)
N2 Ni N3 90.09(10)
N2 Ni N4 178.29(11)
N3 Ni N4 89.41(11)
Ni N1 C1 125.7(2)
Ni N1 C4 127.2(2)
C1 N1 C4 106.9(2)
Ni N2 C6 127.0(2)
Ni N2 C9 126.4(2)
C6 N2 C9 106.4(3)
Ni N3 C11 126.4(2)
Ni N3 C14 127.2(2)
C11 N3 C14 106.4(2)
Ni N4 C16 126.9(2)
Ni N4 C19 126.2(2)
C16 N4 C19 106.8(3)
N1 C1 C2 108.1(3)
N1 C1 C20 122.9(3)
C2 C1 C20 128.2(3)
C1 C2 H2 126.2
C1 C2 C3 107.6(3)
H2 C2 C3 126.2
C2 C3 H3 126.7
C2 C3 C4 106.6(3)
H3 C3 C4 126.7
N1 C4 C3 110.6(3)
N1 C4 C5 121.6(3)
C3 C4 C5 127.5(3)
C4 C5 C6 115.6(3)
C4 C5 C21 122.2(3)
C6 C5 C21 122.2(3)
N2 C6 C5 121.6(3)
N2 C6 C7 110.7(3)
C5 C6 C7 127.4(3)
C6 C7 H7 126.7
C6 C7 C8 106.6(3)
H7 C7 C8 126.7
C7 C8 H8 126.0
C7 C8 C9 108.0(3)
H8 C8 C9 126.0
N2 C9 C8 108.1(3)
N2 C9 C10 123.3(3)
C8 C9 C10 128.0(3)
C9 C10 C11 121.8(3)
C9 C10 C24 120.1(3)
C11 C10 C24 117.6(3)
N3 C11 C10 123.8(3)
N3 C11 C12 108.9(3)
C10 C11 C12 126.2(3)
C11 C12 H12 126.2
C11 C12 C13 107.5(3)
H12 C12 C13 126.2
C12 C13 H13 126.7
C12 C13 C14 106.5(3)
H13 C13 C14 126.7
N3 C14 C13 110.5(3)
N3 C14 C15 122.2(3)
C13 C14 C15 127.2(3)
C14 C15 C16 115.7(3)
C14 C15 C38 121.4(3)
C16 C15 C38 122.7(3)
N4 C16 C15 121.8(3)
N4 C16 C17 110.2(3)
C15 C16 C17 127.6(3)
C16 C17 H17 126.6
C16 C17 C18 106.8(3)
H17 C17 C18 126.6
C17 C18 H18 126.3
C17 C18 C19 107.4(3)
H18 C18 C19 126.3
N4 C19 C18 108.7(3)
N4 C19 C20 124.1(3)
C18 C19 C20 126.0(3)
C1 C20 C19 122.2(3)
C1 C20 C41 119.8(3)
C19 C20 C41 117.5(3)
C5 C21 S1 126.4(3)
C5 C21 S2 118.2(3)
C5 C21 S1' 118.9(3)
C5 C21 S2' 126.6(3)
S1 C21 S2 115.1(3)
S1' C21 S2' 113.9(3)
C21 S1 C22 96.7(5)
C21 S2 C23 92.5(4)
S1 C22 H22A 110.8
S1 C22 H22B 110.8
S1 C22 C23 104.6(7)
H22A C22 H22B 108.9
H22A C22 C23 110.8
H22B C22 C23 110.8
S2 C23 C22 105.2(8)
S2 C23 H23A 110.7
S2 C23 H23B 110.7
C22 C23 H23A 110.7
C22 C23 H23B 110.7
H23A C23 H23B 108.8
C21 S1' C22' 95.8(4)
C21 S2' C23' 96.8(5)
S1' C22' H22C 110.3
S1' C22' H22D 110.3
S1' C22' C23' 107.1(8)
H22C C22' H22D 108.6
H22C C22' C23' 110.3
H22D C22' C23' 110.3
S2' C23' C22' 108.5(8)
S2' C23' H23C 110.0
S2' C23' H23D 110.0
C22' C23' H23C 110.0
C22' C23' H23D 110.0
H23C C23' H23D 108.4
C10 C24 C25 120.9(3)
C10 C24 C29 119.7(3)
C25 C24 C29 119.4(3)
C24 C25 H25 119.5
C24 C25 C26 121.0(3)
H25 C25 C26 119.5
C25 C26 C27 118.0(3)
C25 C26 C30 119.1(3)
C27 C26 C30 122.9(3)
C26 C27 H27 118.8
C26 C27 C28 122.4(3)
H27 C27 C28 118.8
C27 C28 C29 117.7(3)
C27 C28 C34 121.3(3)
C29 C28 C34 121.0(3)
C24 C29 C28 121.5(3)
C24 C29 H29 119.3
C28 C29 H29 119.3
C26 C30 C31 109.0(3)
C26 C30 C32 112.5(3)
C26 C30 C33 109.4(3)
C31 C30 C32 108.2(3)
C31 C30 C33 110.2(3)
C32 C30 C33 107.5(3)
C30 C31 H31A 109.5
C30 C31 H31B 109.5
C30 C31 H31C 109.5
H31A C31 H31B 109.5
H31A C31 H31C 109.5
H31B C31 H31C 109.5
C30 C32 H32A 109.5
C30 C32 H32B 109.5
C30 C32 H32C 109.5
H32A C32 H32B 109.5
H32A C32 H32C 109.5
H32B C32 H32C 109.5
C30 C33 H33A 109.5
C30 C33 H33B 109.5
C30 C33 H33C 109.5
H33A C33 H33B 109.5
H33A C33 H33C 109.5
H33B C33 H33C 109.5
C28 C34 C35 106.2(5)
C28 C34 C36 111.4(5)
C28 C34 C37 109.0(5)
C28 C34 C35' 111.4(6)
C28 C34 C36' 109.2(6)
C28 C34 C37' 115.6(6)
C35 C34 C36 111.1(7)
C35 C34 C37 107.4(6)
C36 C34 C37 111.4(8)
C35' C34 C36' 107.6(8)
C35' C34 C37' 110.7(7)
C36' C34 C37' 101.7(8)
C34 C35 H35A 109.5
C34 C35 H35B 109.5
C34 C35 H35C 109.5
H35A C35 H35B 109.5
H35A C35 H35C 109.5
H35B C35 H35C 109.5
C34 C36 H36A 109.5
C34 C36 H36B 109.5
C34 C36 H36C 109.5
H36A C36 H36B 109.5
H36A C36 H36C 109.5
H36B C36 H36C 109.5
C34 C37 H37A 109.5
C34 C37 H37B 109.5
C34 C37 H37C 109.5
H37A C37 H37B 109.5
H37A C37 H37C 109.5
H37B C37 H37C 109.5
C34 C35' H35D 109.5
C34 C35' H35E 109.5
C34 C35' H35F 109.5
H35D C35' H35E 109.5
H35D C35' H35F 109.5
H35E C35' H35F 109.5
C34 C36' H36D 109.5
C34 C36' H36E 109.5
C34 C36' H36F 109.5
H36D C36' H36E 109.5
H36D C36' H36F 109.5
H36E C36' H36F 109.5
C34 C37' H37D 109.5
C34 C37' H37E 109.5
C34 C37' H37F 109.5
H37D C37' H37E 109.5
H37D C37' H37F 109.5
H37E C37' H37F 109.5
C15 C38 C39 122.9(4)
C15 C38 C40 122.7(4)
C39 C38 C40 114.2(4)
N5 C39 C38 177.7(5)
N6 C40 C38 176.0(6)
C20 C41 C42 119.2(3)
C20 C41 C46 120.9(3)
C42 C41 C46 119.9(3)
C41 C42 H42 119.7
C41 C42 C43 120.6(3)
H42 C42 C43 119.7
C42 C43 C44 118.0(3)
C42 C43 C47 119.1(3)
C44 C43 C47 122.9(3)
C43 C44 H44 118.5
C43 C44 C45 123.0(3)
H44 C44 C45 118.5
C44 C45 C46 117.8(3)
C44 C45 C51 121.8(3)
C46 C45 C51 120.4(3)
C41 C46 C45 120.7(3)
C41 C46 H46 119.7
C45 C46 H46 119.7
C43 C47 C48 106.1(15)
C43 C47 C49 112.4(16)
C43 C47 C50 111.4(8)
C43 C47 C48' 111.3(16)
C43 C47 C49' 105.8(18)
C43 C47 C50' 111.3(10)
C48 C47 C49 108.8(14)
C48 C47 C50 107.5(12)
C49 C47 C50 110.4(13)
C48' C47 C49' 111.4(13)
C48' C47 C50' 109.3(12)
C49' C47 C50' 107.6(14)
C47 C48 H48A 109.5
C47 C48 H48B 109.5
C47 C48 H48C 109.5
H48A C48 H48B 109.5
H48A C48 H48C 109.5
H48B C48 H48C 109.5
C47 C49 H49A 109.5
C47 C49 H49B 109.5
C47 C49 H49C 109.5
H49A C49 H49B 109.5
H49A C49 H49C 109.5
H49B C49 H49C 109.5
C47 C50 H50A 109.5
C47 C50 H50B 109.5
C47 C50 H50C 109.5
H50A C50 H50B 109.5
H50A C50 H50C 109.5
H50B C50 H50C 109.5
C47 C48' H48D 109.5
C47 C48' H48E 109.5
C47 C48' H48F 109.5
H48D C48' H48E 109.5
H48D C48' H48F 109.5
H48E C48' H48F 109.5
C47 C49' H49D 109.5
C47 C49' H49E 109.5
C47 C49' H49F 109.5
H49D C49' H49E 109.5
H49D C49' H49F 109.5
H49E C49' H49F 109.5
C47 C50' H50D 109.5
C47 C50' H50E 109.5
C47 C50' H50F 109.5
H50D C50' H50E 109.5
H50D C50' H50F 109.5
H50E C50' H50F 109.5
C45 C51 C52 107.5(5)
C45 C51 C53 106.4(4)
C45 C51 C54 114.4(5)
C45 C51 C52' 115.4(5)
C45 C51 C53' 112.3(5)
C45 C51 C54' 106.9(4)
C52 C51 C53 106.3(6)
C52 C51 C54 117.7(8)
C53 C51 C54 103.6(7)
C52' C51 C53' 113.7(7)
C52' C51 C54' 103.9(7)
C53' C51 C54' 103.2(7)
C51 C52 H52A 109.5
C51 C52 H52B 109.5
C51 C52 H52C 109.5
H52A C52 H52B 109.5
H52A C52 H52C 109.5
H52B C52 H52C 109.5
C51 C53 H53A 109.5
C51 C53 H53B 109.5
C51 C53 H53C 109.5
H53A C53 H53B 109.5
H53A C53 H53C 109.5
H53B C53 H53C 109.5
C51 C54 H54A 109.5
C51 C54 H54B 109.5
C51 C54 H54C 109.5
H54A C54 H54B 109.5
H54A C54 H54C 109.5
H54B C54 H54C 109.5
C51 C52' H52D 109.5
C51 C52' H52E 109.5
C51 C52' H52F 109.5
H52D C52' H52E 109.5
H52D C52' H52F 109.5
H52E C52' H52F 109.5
C51 C53' H53D 109.5
C51 C53' H53E 109.5
C51 C53' H53F 109.5
H53D C53' H53E 109.5
H53D C53' H53F 109.5
H53E C53' H53F 109.5
C51 C54' H54D 109.5
C51 C54' H54E 109.5
C51 C54' H54F 109.5
H54D C54' H54E 109.5
H54D C54' H54F 109.5
H54E C54' H54F 109.5
H55A C55 H55B 107.1
H55A C55 C56 107.6
H55A C55 Cl1 107.6
H55B C55 C56 107.6
H55B C55 Cl1 107.6
H55C C55 H55D 106.4
H55C C55 C56 106.3
H55C C55 Cl1' 106.3
H55D C55 C56 106.3
H55D C55 Cl1' 106.3
C56 C55 Cl1 118.7(9)
C56 C55 Cl1' 124.1(12)
C55 C56 H56A 110.7
C55 C56 H56B 110.7
C55 C56 H56C 108.8
C55 C56 H56D 108.8
C55 C56 Cl2 105.3(9)
C55 C56 Cl2' 113.7(10)
H56A C56 H56B 108.8
H56A C56 Cl2 110.7
H56B C56 Cl2 110.7
H56C C56 H56D 107.7
H56C C56 Cl2' 108.8
H56D C56 Cl2' 108.8

loop_
_geom_bond_atom_site_label_1
_geom_bond_atom_site_label_2
_geom_bond_distance
Ni N1 1.889(2)
Ni N2 1.886(3)
Ni N3 1.879(2)
Ni N4 1.884(2)
N1 C1 1.406(3)
N1 C4 1.338(4)
N2 C6 1.346(4)
N2 C9 1.402(4)
N3 C11 1.383(4)
N3 C14 1.358(4)
N4 C16 1.364(4)
N4 C19 1.375(4)
N5 C39 1.145(6)
N6 C40 1.136(6)
C1 C2 1.433(5)
C1 C20 1.380(5)
C2 H2 0.950
C2 C3 1.357(5)
C3 H3 0.950
C3 C4 1.439(4)
C4 C5 1.455(4)
C5 C6 1.446(4)
C5 C21 1.372(5)
C6 C7 1.427(5)
C7 H7 0.950
C7 C8 1.352(5)
C8 H8 0.950
C8 C9 1.427(5)
C9 C10 1.384(4)
C10 C11 1.408(5)
C10 C24 1.494(4)
C11 C12 1.421(4)
C12 H12 0.950
C12 C13 1.364(5)
C13 H13 0.950
C13 C14 1.417(4)
C14 C15 1.450(5)
C15 C16 1.451(5)
C15 C38 1.388(5)
C16 C17 1.406(5)
C17 H17 0.950
C17 C18 1.367(5)
C18 H18 0.950
C18 C19 1.421(5)
C19 C20 1.405(5)
C20 C41 1.492(4)
C21 S1 1.692(6)
C21 S2 1.797(6)
C21 S1' 1.789(7)
C21 S2' 1.701(7)
S1 C22 1.827(9)
S2 C23 1.877(11)
C22 H22A 0.990
C22 H22B 0.990
C22 C23 1.510(12)
C23 H23A 0.990
C23 H23B 0.990
S1' C22' 1.827(10)
S2' C23' 1.808(10)
C22' H22C 0.990
C22' H22D 0.990
C22' C23' 1.493(14)
C23' H23C 0.990
C23' H23D 0.990
C24 C25 1.393(4)
C24 C29 1.395(4)
C25 H25 0.950
C25 C26 1.397(4)
C26 C27 1.397(4)
C26 C30 1.535(4)
C27 H27 0.950
C27 C28 1.401(4)
C28 C29 1.390(4)
C28 C34 1.530(4)
C29 H29 0.950
C30 C31 1.530(5)
C30 C32 1.534(5)
C30 C33 1.532(5)
C31 H31A 0.980
C31 H31B 0.980
C31 H31C 0.980
C32 H32A 0.980
C32 H32B 0.980
C32 H32C 0.980
C33 H33A 0.980
C33 H33B 0.980
C33 H33C 0.980
C34 C35 1.567(8)
C34 C36 1.501(8)
C34 C37 1.512(9)
C34 C35' 1.509(10)
C34 C36' 1.593(10)
C34 C37' 1.528(9)
C35 H35A 0.980
C35 H35B 0.980
C35 H35C 0.980
C36 H36A 0.980
C36 H36B 0.980
C36 H36C 0.980
C37 H37A 0.980
C37 H37B 0.980
C37 H37C 0.980
C35' H35D 0.980
C35' H35E 0.980
C35' H35F 0.980
C36' H36D 0.980
C36' H36E 0.980
C36' H36F 0.980
C37' H37D 0.980
C37' H37E 0.980
C37' H37F 0.980
C38 C39 1.437(6)
C38 C40 1.426(6)
C41 C42 1.391(4)
C41 C46 1.395(4)
C42 H42 0.950
C42 C43 1.398(4)
C43 C44 1.383(5)
C43 C47 1.546(5)
C44 H44 0.950
C44 C45 1.395(5)
C45 C46 1.394(4)
C45 C51 1.535(5)
C46 H46 0.950
C47 C48 1.558(12)
C47 C49 1.532(12)
C47 C50 1.532(11)
C47 C48' 1.538(11)
C47 C49' 1.542(12)
C47 C50' 1.545(11)
C48 H48A 0.980
C48 H48B 0.980
C48 H48C 0.980
C49 H49A 0.980
C49 H49B 0.980
C49 H49C 0.980
C50 H50A 0.980
C50 H50B 0.980
C50 H50C 0.980
C48' H48D 0.980
C48' H48E 0.980
C48' H48F 0.980
C49' H49D 0.980
C49' H49E 0.980
C49' H49F 0.980
C50' H50D 0.980
C50' H50E 0.980
C50' H50F 0.980
C51 C52 1.492(9)
C51 C53 1.616(9)
C51 C54 1.499(9)
C51 C52' 1.490(8)
C51 C53' 1.491(9)
C51 C54' 1.624(9)
C52 H52A 0.980
C52 H52B 0.980
C52 H52C 0.980
C53 H53A 0.980
C53 H53B 0.980
C53 H53C 0.980
C54 H54A 0.980
C54 H54B 0.980
C54 H54C 0.980
C52' H52D 0.980
C52' H52E 0.980
C52' H52F 0.980
C53' H53D 0.980
C53' H53E 0.980
C53' H53F 0.980
C54' H54D 0.980
C54' H54E 0.980
C54' H54F 0.980
C55 H55A 0.990
C55 H55B 0.990
C55 H55C 0.990
C55 H55D 0.990
C55 C56 1.489(9)
C55 Cl1 1.761(8)
C55 Cl1' 1.723(8)
C56 H56A 0.990
C56 H56B 0.990
C56 H56C 0.990
C56 H56D 0.990
C56 Cl2 1.812(8)
C56 Cl2' 1.738(8)

loop_
_geom_torsion_atom_site_label_1
_geom_torsion_atom_site_label_2
_geom_torsion_atom_site_label_3
_geom_torsion_atom_site_label_4
_geom_torsion
N2 Ni N1 C1 -148.0(2)
N2 Ni N1 C4 25.1(3)
N4 Ni N1 C1 30.3(2)
N4 Ni N1 C4 -156.6(3)
N1 Ni N2 C6 -25.5(3)
N1 Ni N2 C9 149.1(3)
N3 Ni N2 C6 156.9(3)
N3 Ni N2 C9 -28.5(3)
N2 Ni N3 C11 28.4(2)
N2 Ni N3 C14 -154.3(2)
N4 Ni N3 C11 -150.0(2)
N4 Ni N3 C14 27.3(2)
N1 Ni N4 C16 151.0(2)
N1 Ni N4 C19 -27.2(2)
N3 Ni N4 C16 -31.4(2)
N3 Ni N4 C19 150.4(2)
Ni N1 C1 C2 170.4(2)
Ni N1 C1 C20 -19.1(4)
C4 N1 C1 C2 -3.9(3)
C4 N1 C1 C20 166.7(3)
N1 C1 C2 C3 4.3(4)
C20 C1 C2 C3 -165.6(3)
C1 C2 C3 C4 -2.9(4)
Ni N1 C4 C3 -172.0(2)
Ni N1 C4 C5 1.6(5)
C1 N1 C4 C3 2.1(4)
C1 N1 C4 C5 175.8(3)
C2 C3 C4 N1 0.6(4)
C2 C3 C4 C5 -172.6(3)
N1 C4 C5 C6 -37.3(5)
N1 C4 C5 C21 140.9(4)
C3 C4 C5 C6 135.2(4)
C3 C4 C5 C21 -46.6(6)
Ni N2 C6 C5 -0.8(5)
Ni N2 C6 C7 173.6(3)
C9 N2 C6 C5 -176.2(3)
C9 N2 C6 C7 -1.9(4)
C4 C5 C6 N2 36.9(5)
C4 C5 C6 C7 -136.5(4)
C21 C5 C6 N2 -141.4(4)
C21 C5 C6 C7 45.3(6)
N2 C6 C7 C8 -0.3(5)
C5 C6 C7 C8 173.7(4)
C6 C7 C8 C9 2.3(5)
Ni N2 C9 C8 -172.2(2)
Ni N2 C9 C10 16.4(4)
C6 N2 C9 C8 3.2(4)
C6 N2 C9 C10 -168.1(3)
C7 C8 C9 N2 -3.5(5)
C7 C8 C9 C10 167.4(4)
N2 C9 C10 C11 7.0(5)
N2 C9 C10 C24 178.6(3)
C8 C9 C10 C11 -162.6(4)
C8 C9 C10 C24 9.0(5)
Ni N3 C11 C10 -16.1(4)
Ni N3 C11 C12 174.72(19)
C14 N3 C11 C10 166.1(3)
C14 N3 C11 C12 -3.0(3)
C9 C10 C11 N3 -7.2(4)
C9 C10 C11 C12 160.0(3)
C24 C10 C11 N3 -179.0(3)
C24 C10 C11 C12 -11.8(4)
N3 C11 C12 C13 3.1(3)
C10 C11 C12 C13 -165.7(3)
C11 C12 C13 C14 -1.9(4)
Ni N3 C14 C13 -175.8(2)
Ni N3 C14 C15 0.4(4)
C11 N3 C14 C13 1.9(3)
C11 N3 C14 C15 178.1(3)
C12 C13 C14 N3 0.0(4)
C12 C13 C14 C15 -176.0(3)
N3 C14 C15 C16 -34.8(4)
N3 C14 C15 C38 148.2(3)
C13 C14 C15 C16 140.7(3)
C13 C14 C15 C38 -36.2(5)
Ni N4 C16 C15 7.7(4)
Ni N4 C16 C17 -179.0(2)
C19 N4 C16 C15 -173.7(3)
C19 N4 C16 C17 -0.5(3)
C14 C15 C16 N4 30.6(4)
C14 C15 C16 C17 -141.5(3)
C38 C15 C16 N4 -152.5(3)
C38 C15 C16 C17 35.5(5)
N4 C16 C17 C18 -0.9(4)
C15 C16 C17 C18 171.8(3)
C16 C17 C18 C19 1.9(4)
Ni N4 C19 C18 -179.78(19)
Ni N4 C19 C20 12.6(4)
C16 N4 C19 C18 1.7(3)
C16 N4 C19 C20 -166.0(3)
C17 C18 C19 N4 -2.3(3)
C17 C18 C19 C20 165.1(3)
N1 C1 C20 C19 -6.7(4)
N1 C1 C20 C41 -178.4(3)
C2 C1 C20 C19 161.8(3)
C2 C1 C20 C41 -9.8(5)
N4 C19 C20 C1 10.2(4)
N4 C19 C20 C41 -178.0(2)
C18 C19 C20 C1 -155.3(3)
C18 C19 C20 C41 16.5(4)
C4 C5 C21 S1 -10.2(6)
C4 C5 C21 S2 176.5(4)
C4 C5 C21 S1' 6.4(6)
C4 C5 C21 S2' -164.8(4)
C6 C5 C21 S1 167.9(4)
C6 C5 C21 S2 -5.4(6)
C6 C5 C21 S1' -175.5(4)
C6 C5 C21 S2' 13.3(6)
C5 C21 S1 C22 173.9(6)
S2 C21 S1 C22 -12.7(6)
C5 C21 S2 C23 160.8(5)
S1 C21 S2 C23 -13.2(6)
C21 S1 C22 C23 41.2(11)
S1 C22 C23 S2 -53.6(12)
C21 S2 C23 C22 40.9(10)
C5 C21 S1' C22' -164.3(6)
S2' C21 S1' C22' 8.0(7)
C5 C21 S2' C23' -174.7(6)
S1' C21 S2' C23' 13.7(6)
C21 S1' C22' C23' -32.3(12)
S1' C22' C23' S2' 45.3(15)
C21 S2' C23' C22' -36.7(12)
C9 C10 C24 C25 -57.3(4)
C9 C10 C24 C29 123.9(4)
C11 C10 C24 C25 114.6(3)
C11 C10 C24 C29 -64.2(4)
C10 C24 C25 C26 -179.3(3)
C29 C24 C25 C26 -0.5(5)
C24 C25 C26 C27 0.3(5)
C24 C25 C26 C30 -179.8(3)
C25 C26 C27 C28 0.7(5)
C30 C26 C27 C28 -179.2(3)
C26 C27 C28 C29 -1.6(5)
C26 C27 C28 C34 -179.7(3)
C27 C28 C29 C24 1.4(5)
C34 C28 C29 C24 179.5(3)
C10 C24 C29 C28 178.4(3)
C25 C24 C29 C28 -0.4(5)
C25 C26 C30 C31 59.7(4)
C25 C26 C30 C32 179.7(3)
C25 C26 C30 C33 -60.8(4)
C27 C26 C30 C31 -120.4(4)
C27 C26 C30 C32 -0.4(5)
C27 C26 C30 C33 119.1(3)
C27 C28 C34 C35 105.4(9)
C27 C28 C34 C36 -15.7(11)
C27 C28 C34 C37 -139.1(8)
C27 C28 C34 C35' 67.1(12)
C27 C28 C34 C36' -51.6(10)
C27 C28 C34 C37' -165.5(10)
C29 C28 C34 C35 -72.6(10)
C29 C28 C34 C36 166.2(11)
C29 C28 C34 C37 42.8(8)
C29 C28 C34 C35' -110.9(12)
C29 C28 C34 C36' 130.4(10)
C29 C28 C34 C37' 16.5(11)
C14 C15 C38 C39 -4.4(5)
C14 C15 C38 C40 -179.2(3)
C16 C15 C38 C39 178.9(3)
C16 C15 C38 C40 4.1(5)
C1 C20 C41 C42 -120.6(4)
C1 C20 C41 C46 60.9(5)
C19 C20 C41 C42 67.3(4)
C19 C20 C41 C46 -111.1(4)
C20 C41 C42 C43 -179.0(4)
C46 C41 C42 C43 -0.6(6)
C41 C42 C43 C44 0.8(7)
C41 C42 C43 C47 179.9(4)
C42 C43 C44 C45 0.1(7)
C47 C43 C44 C45 -179.0(4)
C43 C44 C45 C46 -1.2(7)
C43 C44 C45 C51 178.1(4)
C44 C45 C46 C41 1.5(6)
C51 C45 C46 C41 -177.9(4)
C20 C41 C46 C45 177.8(4)
C42 C41 C46 C45 -0.6(6)
C42 C43 C47 C48 60.0(16)
C42 C43 C47 C49 -58.7(14)
C42 C43 C47 C50 176.7(16)
C42 C43 C47 C48' 63.7(13)
C42 C43 C47 C49' -57.5(16)
C42 C43 C47 C50' -174(2)
C44 C43 C47 C48 -120.9(15)
C44 C43 C47 C49 120.4(14)
C44 C43 C47 C50 -4.2(17)
C44 C43 C47 C48' -117.2(13)
C44 C43 C47 C49' 121.5(15)
C44 C43 C47 C50' 5(2)
C44 C45 C51 C52 -58.9(8)
C44 C45 C51 C53 54.6(6)
C44 C45 C51 C54 168.4(8)
C44 C45 C51 C52' -4.4(9)
C44 C45 C51 C53' 128.1(7)
C44 C45 C51 C54' -119.4(6)
C46 C45 C51 C52 120.4(7)
C46 C45 C51 C53 -126.0(5)
C46 C45 C51 C54 -12.3(9)
C46 C45 C51 C52' 174.9(8)
C46 C45 C51 C53' -52.5(8)
C46 C45 C51 C54' 59.9(6)
Cl1 C55 C56 Cl2 -75.3(13)
Cl1' C55 C56 Cl2' -90.3(14)
